data_7045894
loop_
_publ_author_name
'Xu, Hai-Bing'
'Wang, Jie'
'Chen, Xue-Li'
'Xu, Peng'
'Xiong, Kang-Tai'
'Guan, Dao-Bin'
'Deng, Jian-Guo'
'Deng, Zhi-Hua'
'Kurmoo, Mohamedally'
'Zeng, Ming-Hua'

_publ_section_title
;
 Regulating structural dimensionality and emission colors by organic
 conjugation between Sm<sup>III</sup> at a fixed distance.
;
_journal_issue 20
_journal_name_full 'Dalton transactions (Cambridge, England : 2003)'
_journal_page_first 6908
_journal_page_last 6916
_journal_paper_doi 10.1039/c8dt00238j
_journal_volume 47
_journal_year 2018
_chemical_formula_moiety {Sm(hfac)3(dppbO2)}\"i?1/2\"i?1/2
_chemical_formula_sum 'C43 H31 F18 O8 P2 Sm'
_chemical_formula_weight 1229.97
_chemical_name_common 'Samarium diphosphine dioxide'
_space_group_IT_number 2
_space_group_name_Hall '-P 1'
_space_group_name_H-M_alt 'P -1'
_symmetry_cell_setting triclinic
_symmetry_space_group_name_Hall '-P 1'
_symmetry_space_group_name_H-M 'P -1'
_atom_sites_solution_hydrogens geom
_atom_sites_solution_primary direct
_atom_sites_solution_secondary difmap
_audit_creation_method SHELXL-97
_audit_update_record
;
2016-03-14 deposited with the CCDC.
2018-03-19 downloaded from the CCDC.
;
_cell_angle_alpha 79.82(3)
_cell_angle_beta 76.00(3)
_cell_angle_gamma 66.05(3)
_cell_formula_units_Z 2
_cell_length_a 12.480(3)
_cell_length_b 13.211(3)
_cell_length_c 17.305(3)
_cell_measurement_reflns_used 7956
_cell_measurement_temperature 293(2)
_cell_measurement_theta_max 27.4816
_cell_measurement_theta_min 2.0278
_cell_volume 2520.1(11)
_computing_cell_refinement 'Bruker XSCANS'
_computing_data_collection 'Bruker XSCANS'
_computing_data_reduction 'Bruker SHELXTL'
_computing_molecular_graphics 'Bruker SHELXTL'
_computing_publication_material 'Bruker SHELXTL'
_computing_structure_refinement 'SHELXL-97 (Sheldrick, 1997)'
_computing_structure_solution 'SHELXS-97 (Sheldrick, 1990)'
_diffrn_ambient_temperature 293(2)
_diffrn_detector_area_resol_mean 28.5714
_diffrn_measured_fraction_theta_full 0.982
_diffrn_measured_fraction_theta_max 0.982
_diffrn_measurement_device_type CCD
_diffrn_measurement_method CCD_Profile_fitting
_diffrn_radiation_monochromator graphite
_diffrn_radiation_source 'fine-focus sealed tube'
_diffrn_radiation_type MoK\a
_diffrn_radiation_wavelength 0.71073
_diffrn_reflns_av_R_equivalents 0.0466
_diffrn_reflns_av_sigmaI/netI 0.0762
_diffrn_reflns_limit_h_max 14
_diffrn_reflns_limit_h_min -14
_diffrn_reflns_limit_k_max 15
_diffrn_reflns_limit_k_min -15
_diffrn_reflns_limit_l_max 20
_diffrn_reflns_limit_l_min -17
_diffrn_reflns_number 20103
_diffrn_reflns_theta_full 25.00
_diffrn_reflns_theta_max 25.00
_diffrn_reflns_theta_min 2.71
_diffrn_standards_number 11424
_exptl_absorpt_coefficient_mu 1.343
_exptl_absorpt_correction_T_max 0.8887
_exptl_absorpt_correction_T_min 0.8240
_exptl_absorpt_correction_type multi-scan
_exptl_absorpt_process_details
;
 R.H. Blessing, Acta Cryst. (1995), A51, 33-38
;
_exptl_crystal_colour colorless
_exptl_crystal_density_diffrn 1.621
_exptl_crystal_density_method 'not measured'
_exptl_crystal_description prism
_exptl_crystal_F_000 1214
_exptl_crystal_size_max 0.15
_exptl_crystal_size_mid 0.14
_exptl_crystal_size_min 0.09
_refine_diff_density_max 0.568
_refine_diff_density_min -0.536
_refine_diff_density_rms 0.104
_refine_ls_extinction_method none
_refine_ls_goodness_of_fit_ref 1.038
_refine_ls_hydrogen_treatment constr
_refine_ls_matrix_type full
_refine_ls_number_parameters 823
_refine_ls_number_reflns 8723
_refine_ls_number_restraints 355
_refine_ls_restrained_S_all 1.065
_refine_ls_R_factor_all 0.0724
_refine_ls_R_factor_gt 0.0510
_refine_ls_shift/su_max 0.001
_refine_ls_shift/su_mean 0.000
_refine_ls_structure_factor_coef Fsqd
_refine_ls_weighting_details 'calc w=1/[\s^2^(Fo^2^)+(0.0598P)^2^+0.0000P] where P=(Fo^2^+2Fc^2^)/3'
_refine_ls_weighting_scheme calc
_refine_ls_wR_factor_gt 0.1165
_refine_ls_wR_factor_ref 0.1303
_reflns_number_gt 7033
_reflns_number_total 8723
_reflns_threshold_expression >2sigma(I)
_cod_data_source_file c8dt00238j2.cif
_cod_data_source_block compound_1
_cod_depositor_comments
;
The following automatic conversions were performed:

'_exptl_absorpt_correction_type' value 'Multi-scan' changed to
'multi-scan' according to
/home/data/users/saulius/crontab/automatic-downloads/rss-feeds/RSC/lib/dictionaries/cif_core.dic
dictionary named 'cif_core.dic' version 2.4.2 from 2011-04-26.

Automatic conversion script
Id: cif_fix_values 4973 2017-02-22 13:04:09Z antanas 

 Adding full bibliography for 7045893--7045895.cif.
;
_cod_original_cell_volume 2520.1(9)
_cod_original_sg_symbol_H-M P-1
_cod_database_code 7045894

loop_
_symmetry_equiv_pos_as_xyz
'x, y, z'
'-x, -y, -z'

loop_
_atom_site_label
_atom_site_type_symbol
_atom_site_fract_x
_atom_site_fract_y
_atom_site_fract_z
_atom_site_U_iso_or_equiv
_atom_site_adp_type
_atom_site_occupancy
_atom_site_symmetry_multiplicity
_atom_site_calc_flag
_atom_site_refinement_flags
_atom_site_disorder_assembly
_atom_site_disorder_group
Sm Sm 0.394303(18) 0.283718(18) 0.740637(13) 0.04647(7) Uani 1 1 d . . .
P1 P 0.33997(8) 0.03765(9) 0.69137(6) 0.0395(3) Uani 1 1 d . . .
O1 O 0.3559(2) 0.1395(2) 0.70224(16) 0.0501(7) Uani 1 1 d . . .
C1 C 0.4515(3) -0.0384(3) 0.6134(2) 0.0430(10) Uani 1 1 d . . .
H1A H 0.5290 -0.0661 0.6286 0.052 Uiso 1 1 calc R . .
H1B H 0.4353 -0.1019 0.6069 0.052 Uiso 1 1 calc R . .
C2 C 0.4553(4) 0.0327(3) 0.5338(2) 0.0482(11) Uani 1 1 d . . .
H2A H 0.3765 0.0640 0.5202 0.058 Uiso 1 1 calc R . .
H2B H 0.4761 0.0939 0.5396 0.058 Uiso 1 1 calc R . .
C11 C 0.1577(4) -0.0092(4) 0.6591(3) 0.0647(14) Uani 1 1 d . . .
H11A H 0.2062 -0.0837 0.6676 0.078 Uiso 1 1 calc R . .
C12 C 0.0478(4) 0.0186(5) 0.6396(3) 0.0816(17) Uani 1 1 d . . .
H12A H 0.0222 -0.0369 0.6354 0.098 Uiso 1 1 calc R . .
C13 C -0.0223(4) 0.1259(5) 0.6267(3) 0.0868(19) Uani 1 1 d . . .
H13A H -0.0973 0.1442 0.6151 0.104 Uiso 1 1 calc R . .
C14 C 0.0141(5) 0.2068(5) 0.6302(4) 0.092(2) Uani 1 1 d . . .
H14A H -0.0340 0.2805 0.6185 0.111 Uiso 1 1 calc R . .
C15 C 0.1252(4) 0.1810(4) 0.6518(3) 0.0714(16) Uani 1 1 d . . .
H15A H 0.1493 0.2374 0.6562 0.086 Uiso 1 1 calc R . .
C16 C 0.1966(3) 0.0720(3) 0.6661(2) 0.0424(10) Uani 1 1 d . . .
C21 C 0.2793(4) -0.0053(4) 0.8528(2) 0.0556(13) Uani 1 1 d . . .
H21A H 0.2434 0.0717 0.8524 0.067 Uiso 1 1 calc R . .
C22 C 0.2684(4) -0.0695(5) 0.9235(3) 0.0705(16) Uani 1 1 d . . .
H22A H 0.2249 -0.0359 0.9703 0.085 Uiso 1 1 calc R . .
C23 C 0.3211(5) -0.1820(5) 0.9253(3) 0.0845(19) Uani 1 1 d . . .
H23A H 0.3134 -0.2255 0.9731 0.101 Uiso 1 1 calc R . .
C24 C 0.3850(6) -0.2308(5) 0.8571(3) 0.094(2) Uani 1 1 d . . .
H24A H 0.4224 -0.3079 0.8588 0.113 Uiso 1 1 calc R . .
C25 C 0.3952(5) -0.1669(4) 0.7845(3) 0.0711(16) Uani 1 1 d . . .
H25A H 0.4374 -0.2013 0.7379 0.085 Uiso 1 1 calc R . .
C26 C 0.3424(3) -0.0526(4) 0.7822(2) 0.0468(11) Uani 1 1 d . . .
P2 P 0.64560(8) 0.01878(9) 0.80675(6) 0.0406(3) Uani 1 1 d . . .
O2 O 0.5529(2) 0.1242(2) 0.77944(17) 0.0538(8) Uani 1 1 d . . .
C3 C 0.5851(3) -0.0494(3) 0.8953(2) 0.0491(12) Uani 1 1 d . . .
H3A H 0.5299 -0.0758 0.8825 0.059 Uiso 1 1 calc R . .
H3B H 0.6492 -0.1133 0.9142 0.059 Uiso 1 1 calc R . .
C4 C 0.5206(4) 0.0292(4) 0.9608(2) 0.0489(12) Uani 1 1 d . . .
H4A H 0.4518 0.0892 0.9436 0.059 Uiso 1 1 calc R . .
H4B H 0.5736 0.0616 0.9693 0.059 Uiso 1 1 calc R . .
C31 C 0.7321(5) -0.1870(4) 0.7423(3) 0.0720(16) Uani 1 1 d . . .
H31A H 0.7106 -0.2182 0.7932 0.086 Uiso 1 1 calc R . .
C32 C 0.7841(5) -0.2517(5) 0.6790(4) 0.096(2) Uani 1 1 d . . .
H32A H 0.7959 -0.3267 0.6873 0.115 Uiso 1 1 calc R . .
C33 C 0.8186(5) -0.2087(5) 0.6046(3) 0.092(2) Uani 1 1 d . . .
H33A H 0.8561 -0.2547 0.5631 0.111 Uiso 1 1 calc R . .
C34 C 0.7988(5) -0.1000(5) 0.5907(3) 0.0820(18) Uani 1 1 d . . .
H34A H 0.8203 -0.0698 0.5394 0.098 Uiso 1 1 calc R . .
C35 C 0.7456(4) -0.0327(5) 0.6541(3) 0.0660(14) Uani 1 1 d . . .
H35A H 0.7326 0.0425 0.6447 0.079 Uiso 1 1 calc R . .
C36 C 0.7123(3) -0.0750(3) 0.7294(2) 0.0461(11) Uani 1 1 d . . .
C41 C 0.8677(4) -0.0409(4) 0.8456(3) 0.0679(15) Uani 1 1 d . . .
H41A H 0.8773 -0.1139 0.8432 0.081 Uiso 1 1 calc R . .
C42 C 0.9568(4) -0.0194(5) 0.8643(4) 0.0887(19) Uani 1 1 d . . .
H42A H 1.0264 -0.0777 0.8749 0.106 Uiso 1 1 calc R . .
C43 C 0.9431(4) 0.0856(5) 0.8672(3) 0.0866(18) Uani 1 1 d . . .
H43A H 1.0041 0.1001 0.8790 0.104 Uiso 1 1 calc R . .
C44 C 0.8392(5) 0.1734(5) 0.8528(3) 0.0868(17) Uani 1 1 d . . .
H44A H 0.8297 0.2461 0.8563 0.104 Uiso 1 1 calc R . .
C45 C 0.7505(4) 0.1523(4) 0.8333(3) 0.0674(14) Uani 1 1 d . . .
H45A H 0.6816 0.2110 0.8221 0.081 Uiso 1 1 calc R . .
C46 C 0.7629(3) 0.0460(4) 0.8303(2) 0.0465(11) Uani 1 1 d . . .
O3 O 0.2650(3) 0.3778(3) 0.64285(19) 0.0689(9) Uani 1 1 d U A .
O4 O 0.2764(3) 0.4794(3) 0.7654(2) 0.0831(12) Uani 1 1 d U A .
C51 C 0.1518(12) 0.4624(13) 0.5394(8) 0.097(5) Uani 0.50 1 d PU A 2
F1 F 0.0853(7) 0.5894(6) 0.5248(4) 0.098(3) Uani 0.50 1 d PU A 2
F2 F 0.0501(9) 0.4510(10) 0.5766(6) 0.164(4) Uani 0.50 1 d PU A 2
F3 F 0.2095(12) 0.4239(12) 0.4965(7) 0.206(7) Uani 0.50 1 d PU A 2
C51A C 0.1108(8) 0.4896(8) 0.5725(6) 0.046(2) Uani 0.50 1 d PU A 1
F1A F 0.1207(11) 0.5616(9) 0.5236(8) 0.156(5) Uani 0.50 1 d PU A 1
F2A F -0.0015(6) 0.4900(8) 0.6004(5) 0.104(3) Uani 0.50 1 d PU A 1
F3A F 0.1572(8) 0.3981(7) 0.5264(5) 0.094(3) Uani 0.50 1 d PU A 1
C52 C 0.1826(4) 0.4688(4) 0.6337(3) 0.0697(13) Uani 1 1 d U . .
C53 C 0.1406(5) 0.5584(5) 0.6799(4) 0.0836(18) Uani 1 1 d . A .
H53A H 0.0759 0.6220 0.6683 0.100 Uiso 1 1 calc R . .
C54 C 0.1941(5) 0.5547(5) 0.7437(4) 0.090(2) Uani 1 1 d U . .
C55 C 0.1642(13) 0.6693(11) 0.7755(9) 0.094(5) Uani 0.50 1 d PU A 2
F4 F 0.1307(14) 0.6592(12) 0.8484(9) 0.219(8) Uani 0.50 1 d PU A 2
F5 F 0.2409(10) 0.7088(8) 0.7504(7) 0.157(4) Uani 0.50 1 d PU A 2
F6 F 0.0617(10) 0.7428(8) 0.7570(8) 0.165(5) Uani 0.50 1 d PU A 2
C55A C 0.1203(14) 0.6533(10) 0.7947(10) 0.084(5) Uani 0.50 1 d PU A 1
F4A F 0.1869(9) 0.6516(8) 0.8477(6) 0.125(3) Uani 0.50 1 d PU A 1
F5A F 0.1300(14) 0.7451(10) 0.7380(10) 0.201(7) Uani 0.50 1 d PU A 1
F6A F 0.0184(9) 0.6704(9) 0.8295(7) 0.159(4) Uani 0.50 1 d PU A 1
O5 O 0.5289(3) 0.3812(3) 0.7286(2) 0.0804(11) Uani 1 1 d U F .
O6 O 0.5269(3) 0.2656(3) 0.61032(18) 0.0642(9) Uani 1 1 d . F .
C56 C 0.5869(12) 0.5922(9) 0.7012(11) 0.101(5) Uani 0.50 1 d PU B 2
F7 F 0.7540(6) 0.4800(8) 0.6589(6) 0.140(3) Uani 0.50 1 d PU C 2
F8 F 0.5695(10) 0.5647(8) 0.7119(10) 0.173(5) Uani 0.50 1 d PU D 2
F9 F 0.6734(9) 0.4508(8) 0.7769(7) 0.158(3) Uani 0.50 1 d PU E 2
C56A C 0.6440(9) 0.4831(8) 0.6947(7) 0.061(3) Uani 0.50 1 d PU F 1
F7A F 0.7309(12) 0.4410(11) 0.7094(9) 0.185(5) Uani 0.50 1 d PU F 1
F8A F 0.6468(13) 0.5629(11) 0.6379(10) 0.236(6) Uani 0.50 1 d PU F 1
F9A F 0.6164(17) 0.5134(17) 0.7658(13) 0.271(10) Uani 0.50 1 d PU F 1
C57 C 0.5982(5) 0.4085(5) 0.6756(4) 0.0885(17) Uani 1 1 d U . .
C58 C 0.6372(7) 0.3784(6) 0.5984(4) 0.129(3) Uani 1 1 d . F .
H58A H 0.6912 0.4048 0.5632 0.155 Uiso 1 1 calc R . .
C59 C 0.5952(5) 0.3063(5) 0.5717(3) 0.101(2) Uani 1 1 d D . .
C60 C 0.6545(6) 0.2859(6) 0.4829(5) 0.124(3) Uani 0.50 1 d PDU F 2
F10 F 0.6238(8) 0.2153(7) 0.4574(5) 0.173(4) Uani 0.50 1 d PDU F 2
F11 F 0.6204(8) 0.3800(7) 0.4354(4) 0.162(4) Uani 0.50 1 d PDU F 2
F12 F 0.7724(6) 0.2387(8) 0.4745(5) 0.165(4) Uani 0.50 1 d PDU F 2
C60A C 0.6377(6) 0.2687(6) 0.4859(6) 0.124(3) Uani 0.50 1 d PDU F 1
F10A F 0.6977(7) 0.1608(5) 0.4877(4) 0.140(4) Uani 0.50 1 d PDU F 1
F11A F 0.5457(7) 0.2988(8) 0.4501(4) 0.156(4) Uani 0.50 1 d PDU F 1
F12A F 0.7080(8) 0.3194(8) 0.4430(6) 0.207(5) Uani 0.50 1 d PDU F 1
O7 O 0.4043(3) 0.3127(3) 0.87561(19) 0.0745(11) Uani 1 1 d U . .
O8 O 0.2161(3) 0.2835(3) 0.8341(3) 0.1094(13) Uani 1 1 d U H .
C61 C 0.3626(8) 0.4039(7) 0.9886(4) 0.141(3) Uani 1 1 d U . .
F13 F 0.3556(8) 0.3543(7) 1.0576(3) 0.284(4) Uani 1 1 d U . .
F14 F 0.3148(6) 0.5002(5) 0.9948(4) 0.237(3) Uani 1 1 d U . .
F15 F 0.4740(6) 0.3875(6) 0.9751(4) 0.253(3) Uani 1 1 d U . .
C62 C 0.3303(7) 0.3535(5) 0.9331(3) 0.096(2) Uani 1 1 d U . .
C63 C 0.2122(7) 0.3636(6) 0.9511(5) 0.136(3) Uani 1 1 d . H .
H63A H 0.1633 0.3947 0.9976 0.163 Uiso 1 1 calc R . .
C64 C 0.1646(6) 0.3272(6) 0.8996(5) 0.151(3) Uani 1 1 d U . .
C65 C -0.0430(16) 0.4761(18) 0.8800(13) 0.164(8) Uani 0.50 1 d PU G 2
F16 F -0.0340(9) 0.4048(11) 0.9626(8) 0.184(5) Uani 0.50 1 d PU G 2
F17 F 0.0009(11) 0.2840(11) 0.9276(10) 0.206(6) Uani 0.50 1 d PU G 2
F18 F -0.0229(11) 0.3673(14) 0.8407(9) 0.215(7) Uani 0.50 1 d PU G 2
C65A C 0.0554(11) 0.3134(11) 0.9442(8) 0.092(4) Uani 0.50 1 d PU H 1
F16A F 0.0028(9) 0.3549(10) 1.0114(6) 0.174(4) Uani 0.50 1 d PU H 1
F17A F 0.0601(8) 0.2121(8) 0.9723(6) 0.139(3) Uani 0.50 1 d PU H 1
F18A F -0.0034(11) 0.3519(14) 0.8913(8) 0.173(6) Uani 0.50 1 d PU H 1

loop_
_atom_site_aniso_label
_atom_site_aniso_U_11
_atom_site_aniso_U_22
_atom_site_aniso_U_33
_atom_site_aniso_U_23
_atom_site_aniso_U_13
_atom_site_aniso_U_12
Sm 0.04526(11) 0.04414(12) 0.04780(13) -0.01264(9) -0.01089(9) -0.01014(9)
P1 0.0374(5) 0.0442(5) 0.0365(5) -0.0123(4) -0.0040(4) -0.0133(4)
O1 0.0522(14) 0.0513(15) 0.0524(16) -0.0204(13) -0.0067(13) -0.0207(13)
C1 0.0397(18) 0.045(2) 0.041(2) -0.0136(17) -0.0055(17) -0.0106(17)
C2 0.048(2) 0.049(2) 0.040(2) -0.0150(18) 0.0000(18) -0.0114(19)
C11 0.058(2) 0.076(3) 0.067(3) -0.011(2) -0.015(2) -0.029(2)
C12 0.066(3) 0.111(4) 0.088(4) -0.002(3) -0.022(3) -0.053(3)
C13 0.059(2) 0.127(5) 0.087(4) 0.014(3) -0.028(3) -0.049(3)
C14 0.060(3) 0.086(4) 0.115(5) 0.010(4) -0.029(3) -0.012(3)
C15 0.058(3) 0.062(3) 0.092(4) -0.001(3) -0.023(3) -0.019(2)
C16 0.0350(17) 0.060(2) 0.033(2) -0.0095(17) -0.0031(16) -0.0178(17)
C21 0.047(2) 0.070(3) 0.046(2) -0.008(2) -0.0069(19) -0.018(2)
C22 0.061(3) 0.105(4) 0.046(3) -0.010(3) -0.006(2) -0.033(3)
C23 0.095(4) 0.106(4) 0.047(3) 0.015(3) -0.014(3) -0.041(3)
C24 0.129(5) 0.062(3) 0.076(4) 0.015(3) -0.026(4) -0.024(3)
C25 0.093(3) 0.062(3) 0.048(3) -0.006(2) -0.018(2) -0.016(3)
C26 0.0406(19) 0.056(2) 0.041(2) -0.0055(18) -0.0108(17) -0.0127(18)
P2 0.0334(4) 0.0447(5) 0.0404(5) -0.0096(4) -0.0074(4) -0.0090(4)
O2 0.0487(15) 0.0504(16) 0.0545(17) -0.0115(14) -0.0139(13) -0.0060(13)
C3 0.044(2) 0.052(2) 0.048(2) -0.0061(19) -0.0045(19) -0.0167(18)
C4 0.044(2) 0.054(2) 0.044(2) -0.0105(19) -0.0025(18) -0.0145(18)
C31 0.084(3) 0.063(3) 0.067(3) -0.023(2) -0.010(3) -0.021(3)
C32 0.110(4) 0.062(3) 0.116(5) -0.042(3) -0.025(4) -0.018(3)
C33 0.076(3) 0.113(4) 0.075(4) -0.061(3) -0.006(3) -0.007(3)
C34 0.074(3) 0.112(4) 0.058(3) -0.031(3) 0.000(3) -0.031(3)
C35 0.063(3) 0.080(3) 0.054(3) -0.019(2) -0.002(2) -0.026(2)
C36 0.0387(18) 0.055(2) 0.048(2) -0.0227(19) -0.0114(17) -0.0127(18)
C41 0.046(2) 0.072(3) 0.085(3) -0.035(3) -0.015(2) -0.009(2)
C42 0.036(2) 0.111(4) 0.116(4) -0.051(4) -0.019(3) -0.006(3)
C43 0.054(2) 0.140(5) 0.091(4) -0.043(3) -0.006(3) -0.052(3)
C44 0.100(3) 0.102(4) 0.097(4) -0.025(3) -0.022(3) -0.068(3)
C45 0.069(3) 0.061(3) 0.080(3) -0.004(2) -0.026(3) -0.027(2)
C46 0.0391(19) 0.059(2) 0.037(2) -0.0154(18) 0.0018(17) -0.0156(18)
O3 0.0763(17) 0.0539(17) 0.0726(18) -0.0082(15) -0.0393(15) -0.0056(15)
O4 0.098(2) 0.0445(19) 0.098(2) -0.0209(17) -0.053(2) 0.0065(18)
C51 0.096(7) 0.099(9) 0.092(8) 0.028(7) -0.054(6) -0.028(7)
F1 0.130(5) 0.055(4) 0.098(4) 0.034(3) -0.076(4) -0.010(4)
F2 0.186(7) 0.211(10) 0.137(7) 0.050(7) -0.094(6) -0.107(7)
F3 0.222(12) 0.190(12) 0.130(9) -0.037(8) -0.049(8) 0.017(10)
C51A 0.043(4) 0.043(5) 0.043(5) 0.007(4) -0.023(4) -0.005(4)
F1A 0.184(8) 0.096(7) 0.202(9) 0.054(7) -0.127(7) -0.043(6)
F2A 0.065(3) 0.147(7) 0.115(6) -0.041(5) -0.032(4) -0.036(4)
F3A 0.140(6) 0.072(4) 0.073(4) -0.022(3) -0.060(4) -0.014(4)
C52 0.078(2) 0.058(2) 0.080(3) -0.001(2) -0.034(2) -0.023(2)
C53 0.080(3) 0.064(3) 0.106(4) -0.017(3) -0.042(3) -0.009(3)
C54 0.097(4) 0.051(3) 0.120(5) -0.023(3) -0.035(4) -0.011(3)
C55 0.102(8) 0.061(7) 0.096(9) 0.005(6) 0.006(7) -0.026(6)
F4 0.232(14) 0.180(11) 0.191(11) -0.090(10) -0.012(11) -0.012(11)
F5 0.197(8) 0.101(6) 0.201(9) -0.044(6) -0.044(8) -0.068(6)
F6 0.143(7) 0.076(5) 0.219(10) -0.075(6) -0.040(7) 0.043(5)
C55A 0.092(8) 0.044(6) 0.102(9) -0.028(6) -0.011(7) -0.008(6)
F4A 0.148(6) 0.099(5) 0.139(6) -0.075(5) -0.059(5) -0.013(5)
F5A 0.242(15) 0.074(6) 0.224(13) -0.003(7) 0.020(12) -0.037(8)
F6A 0.121(7) 0.142(7) 0.192(9) -0.092(7) 0.018(7) -0.025(6)
O5 0.087(2) 0.086(2) 0.079(2) -0.0293(18) 0.0098(19) -0.0487(18)
O6 0.0752(18) 0.078(2) 0.0499(18) -0.0133(15) 0.0015(15) -0.0439(16)
C56 0.100(7) 0.035(5) 0.182(13) -0.043(6) -0.010(9) -0.035(5)
F7 0.096(4) 0.171(6) 0.193(8) -0.086(6) 0.038(5) -0.100(4)
F8 0.201(7) 0.112(6) 0.267(13) -0.050(7) -0.014(8) -0.124(5)
F9 0.237(6) 0.132(5) 0.192(8) -0.011(6) -0.091(7) -0.130(5)
C56A 0.075(5) 0.045(4) 0.079(6) -0.029(4) 0.005(5) -0.040(4)
F7A 0.208(10) 0.170(8) 0.214(11) -0.057(8) -0.011(9) -0.110(7)
F8A 0.302(11) 0.205(9) 0.294(16) -0.057(10) -0.050(12) -0.181(9)
F9A 0.267(14) 0.260(14) 0.285(15) -0.019(12) -0.020(12) -0.119(10)
C57 0.089(3) 0.088(3) 0.102(4) -0.035(3) 0.005(3) -0.048(3)
C58 0.172(5) 0.156(5) 0.098(5) -0.052(4) 0.036(5) -0.120(4)
C59 0.128(5) 0.113(4) 0.071(4) -0.034(3) 0.018(4) -0.066(4)
C60 0.148(5) 0.146(6) 0.104(5) -0.030(4) 0.051(5) -0.115(5)
F10 0.216(7) 0.224(8) 0.142(7) -0.089(6) -0.010(6) -0.133(6)
F11 0.167(7) 0.223(9) 0.082(5) -0.008(6) -0.002(5) -0.075(7)
F12 0.154(7) 0.209(9) 0.105(6) -0.068(6) 0.011(6) -0.040(7)
C60A 0.148(5) 0.146(6) 0.104(5) -0.030(4) 0.051(5) -0.115(5)
F10A 0.139(7) 0.184(7) 0.084(5) -0.078(5) 0.013(5) -0.041(6)
F11A 0.239(9) 0.162(7) 0.091(5) -0.013(5) -0.040(6) -0.094(7)
F12A 0.220(9) 0.271(11) 0.129(8) -0.039(8) 0.067(8) -0.139(8)
O7 0.087(2) 0.064(2) 0.0527(18) -0.0219(16) -0.0197(17) 0.0006(18)
O8 0.090(2) 0.118(2) 0.136(3) -0.092(2) 0.057(2) -0.067(2)
C61 0.160(6) 0.145(6) 0.085(4) -0.071(4) -0.057(4) 0.020(5)
F13 0.460(8) 0.340(8) 0.122(4) 0.049(5) -0.135(5) -0.207(7)
F14 0.267(5) 0.155(4) 0.310(5) -0.140(4) -0.164(5) 0.007(4)
F15 0.232(6) 0.313(7) 0.247(6) -0.164(5) -0.091(5) -0.053(6)
C62 0.148(5) 0.055(3) 0.058(3) -0.013(3) -0.022(3) -0.008(4)
C63 0.168(6) 0.105(4) 0.128(5) -0.077(4) 0.075(5) -0.077(4)
C64 0.134(4) 0.128(4) 0.200(6) -0.116(4) 0.105(5) -0.094(4)
C65 0.129(10) 0.177(13) 0.190(14) -0.022(11) -0.016(10) -0.067(10)
F16 0.122(7) 0.198(10) 0.204(10) -0.049(8) 0.033(7) -0.056(7)
F17 0.200(8) 0.213(9) 0.258(13) -0.034(9) -0.006(9) -0.147(7)
F18 0.123(7) 0.256(12) 0.232(12) -0.039(10) 0.034(8) -0.070(8)
C65A 0.084(6) 0.096(7) 0.099(8) -0.070(6) 0.044(6) -0.047(6)
F16A 0.164(7) 0.240(9) 0.151(8) -0.121(7) 0.079(6) -0.128(7)
F17A 0.132(6) 0.127(6) 0.169(8) -0.039(6) 0.031(6) -0.084(5)
F18A 0.109(7) 0.219(13) 0.123(9) -0.007(9) 0.044(7) -0.033(8)

loop_
_atom_type_symbol
_atom_type_description
_atom_type_scat_dispersion_real
_atom_type_scat_dispersion_imag
_atom_type_scat_source
C C 0.0033 0.0016 'International Tables Vol C Tables 4.2.6.8 and 6.1.1.4'
H H 0.0000 0.0000 'International Tables Vol C Tables 4.2.6.8 and 6.1.1.4'
F F 0.0171 0.0103 'International Tables Vol C Tables 4.2.6.8 and 6.1.1.4'
O O 0.0106 0.0060 'International Tables Vol C Tables 4.2.6.8 and 6.1.1.4'
P P 0.1023 0.0942 'International Tables Vol C Tables 4.2.6.8 and 6.1.1.4'
Sm Sm -0.1638 3.4418 'International Tables Vol C Tables 4.2.6.8 and 6.1.1.4'

loop_
_geom_angle_atom_site_label_1
_geom_angle_atom_site_label_2
_geom_angle_atom_site_label_3
_geom_angle
_geom_angle_site_symmetry_1
_geom_angle_site_symmetry_3
O2 Sm O1 78.43(10) . .
O2 Sm O8 106.33(13) . .
O1 Sm O8 76.47(12) . .
O2 Sm O6 83.44(11) . .
O1 Sm O6 82.94(11) . .
O8 Sm O6 154.67(14) . .
O2 Sm O3 147.64(11) . .
O1 Sm O3 75.88(11) . .
O8 Sm O3 86.46(14) . .
O6 Sm O3 74.22(11) . .
O2 Sm O5 85.29(12) . .
O1 Sm O5 149.04(10) . .
O8 Sm O5 133.87(13) . .
O6 Sm O5 69.06(12) . .
O3 Sm O5 107.42(13) . .
O2 Sm O4 142.92(12) . .
O1 Sm O4 135.10(11) . .
O8 Sm O4 74.75(14) . .
O6 Sm O4 111.71(12) . .
O3 Sm O4 68.67(12) . .
O5 Sm O4 70.48(13) . .
O2 Sm O7 74.86(11) . .
O1 Sm O7 128.22(11) . .
O8 Sm O7 69.85(14) . .
O6 Sm O7 135.41(12) . .
O3 Sm O7 137.20(11) . .
O5 Sm O7 70.71(13) . .
O4 Sm O7 70.88(12) . .
O1 P1 C1 112.20(19) . .
O1 P1 C26 111.3(2) . .
C1 P1 C26 108.93(18) . .
O1 P1 C16 111.01(18) . .
C1 P1 C16 107.37(19) . .
C26 P1 C16 105.72(19) . .
P1 O1 Sm 169.66(18) . .
C2 C1 P1 112.2(3) . .
C2 C1 H1A 109.2 . .
P1 C1 H1A 109.2 . .
C2 C1 H1B 109.2 . .
P1 C1 H1B 109.2 . .
H1A C1 H1B 107.9 . .
C2 C2 C1 112.6(4) 2_656 .
C2 C2 H2A 109.1 2_656 .
C1 C2 H2A 109.1 . .
C2 C2 H2B 109.1 2_656 .
C1 C2 H2B 109.1 . .
H2A C2 H2B 107.8 . .
C16 C11 C12 120.8(5) . .
C16 C11 H11A 119.6 . .
C12 C11 H11A 119.6 . .
C13 C12 C11 119.9(6) . .
C13 C12 H12A 120.0 . .
C11 C12 H12A 120.0 . .
C14 C13 C12 121.0(5) . .
C14 C13 H13A 119.5 . .
C12 C13 H13A 119.5 . .
C13 C14 C15 120.4(5) . .
C13 C14 H14A 119.8 . .
C15 C14 H14A 119.8 . .
C16 C15 C14 119.0(6) . .
C16 C15 H15A 120.5 . .
C14 C15 H15A 120.5 . .
C15 C16 C11 118.8(4) . .
C15 C16 P1 119.6(4) . .
C11 C16 P1 121.6(3) . .
C22 C21 C26 121.4(5) . .
C22 C21 H21A 119.3 . .
C26 C21 H21A 119.3 . .
C23 C22 C21 120.0(5) . .
C23 C22 H22A 120.0 . .
C21 C22 H22A 120.0 . .
C24 C23 C22 120.0(5) . .
C24 C23 H23A 120.0 . .
C22 C23 H23A 120.0 . .
C23 C24 C25 120.8(5) . .
C23 C24 H24A 119.6 . .
C25 C24 H24A 119.6 . .
C26 C25 C24 119.7(5) . .
C26 C25 H25A 120.2 . .
C24 C25 H25A 120.2 . .
C25 C26 C21 118.2(4) . .
C25 C26 P1 123.6(3) . .
C21 C26 P1 118.0(3) . .
O2 P2 C46 110.5(2) . .
O2 P2 C36 110.77(18) . .
C46 P2 C36 107.25(18) . .
O2 P2 C3 111.89(18) . .
C46 P2 C3 107.2(2) . .
C36 P2 C3 109.1(2) . .
P2 O2 Sm 175.1(2) . .
C4 C3 P2 111.0(3) . .
C4 C3 H3A 109.4 . .
P2 C3 H3A 109.4 . .
C4 C3 H3B 109.4 . .
P2 C3 H3B 109.4 . .
H3A C3 H3B 108.0 . .
C3 C4 C4 112.2(5) . 2_657
C3 C4 H4A 109.2 . .
C4 C4 H4A 109.2 2_657 .
C3 C4 H4B 109.2 . .
C4 C4 H4B 109.2 2_657 .
H4A C4 H4B 107.9 . .
C32 C31 C36 119.2(5) . .
C32 C31 H31A 120.4 . .
C36 C31 H31A 120.4 . .
C33 C32 C31 121.5(6) . .
C33 C32 H32A 119.3 . .
C31 C32 H32A 119.3 . .
C34 C33 C32 120.2(5) . .
C34 C33 H33A 119.9 . .
C32 C33 H33A 119.9 . .
C33 C34 C35 119.3(5) . .
C33 C34 H34A 120.4 . .
C35 C34 H34A 120.4 . .
C36 C35 C34 121.3(5) . .
C36 C35 H35A 119.4 . .
C34 C35 H35A 119.4 . .
C35 C36 C31 118.6(4) . .
C35 C36 P2 117.6(4) . .
C31 C36 P2 123.8(3) . .
C42 C41 C46 120.4(5) . .
C42 C41 H41A 119.8 . .
C46 C41 H41A 119.8 . .
C43 C42 C41 119.7(5) . .
C43 C42 H42A 120.2 . .
C41 C42 H42A 120.2 . .
C42 C43 C44 120.9(5) . .
C42 C43 H43A 119.5 . .
C44 C43 H43A 119.5 . .
C45 C44 C43 119.6(5) . .
C45 C44 H44A 120.2 . .
C43 C44 H44A 120.2 . .
C46 C45 C44 120.2(5) . .
C46 C45 H45A 119.9 . .
C44 C45 H45A 119.9 . .
C45 C46 C41 119.2(4) . .
C45 C46 P2 120.1(3) . .
C41 C46 P2 120.7(4) . .
C52 O3 Sm 136.8(3) . .
C54 O4 Sm 138.3(4) . .
F3 C51 F2 129(2) . .
F3 C51 F1 118.1(15) . .
F2 C51 F1 90.9(10) . .
F3 C51 C52 124.9(15) . .
F2 C51 C52 89.8(9) . .
F1 C51 C52 94.7(10) . .
F1A C51A F2A 117.2(10) . .
F1A C51A F3A 101.6(10) . .
F2A C51A F3A 98.4(9) . .
F1A C51A C52 111.9(11) . .
F2A C51A C52 115.5(8) . .
F3A C51A C52 110.1(7) . .
O3 C52 C53 127.1(5) . .
O3 C52 C51A 120.9(6) . .
C53 C52 C51A 111.9(5) . .
O3 C52 C51 102.4(6) . .
C53 C52 C51 129.7(6) . .
C51A C52 C51 22.5(5) . .
C52 C53 C54 121.3(5) . .
C52 C53 H53A 119.3 . .
C54 C53 H53A 119.3 . .
O4 C54 C53 126.7(6) . .
O4 C54 C55A 120.5(8) . .
C53 C54 C55A 112.0(8) . .
O4 C54 C55 115.1(8) . .
C53 C54 C55 116.3(7) . .
C55A C54 C55 24.5(7) . .
F5 C55 F4 117(2) . .
F5 C55 F6 108.5(12) . .
F4 C55 F6 98.0(13) . .
F5 C55 C54 114.7(11) . .
F4 C55 C54 107.0(13) . .
F6 C55 C54 109.8(14) . .
F6A C55A F4A 109.2(14) . .
F6A C55A F5A 112.7(13) . .
F4A C55A F5A 101.3(15) . .
F6A C55A C54 122.6(14) . .
F4A C55A C54 107.7(10) . .
F5A C55A C54 101.0(12) . .
C57 O5 Sm 136.7(4) . .
C59 O6 Sm 137.4(4) . .
F7A C56A F9A 83.0(14) . .
F7A C56A F8A 108.8(13) . .
F9A C56A F8A 114.1(13) . .
F7A C56A C57 112.7(11) . .
F9A C56A C57 120.5(13) . .
F8A C56A C57 113.4(11) . .
C56A F7A F9A 54.4(12) . .
C56A F9A F7A 42.6(9) . .
O5 C57 C58 128.0(7) . .
O5 C57 C56A 116.5(7) . .
C58 C57 C56A 115.5(7) . .
C57 C58 C59 120.6(6) . .
C57 C58 H58A 119.7 . .
C59 C58 H58A 119.7 . .
O6 C59 C58 127.0(6) . .
O6 C59 C60A 110.4(6) . .
C58 C59 C60A 122.6(6) . .
O6 C59 C60 123.7(6) . .
C58 C59 C60 109.3(6) . .
C60A C59 C60 13.2(5) . .
F10 C60 F12 105.0(7) . .
F10 C60 F11 106.7(8) . .
F12 C60 F11 111.6(8) . .
F10 C60 C59 111.4(7) . .
F12 C60 C59 110.9(7) . .
F11 C60 C59 111.0(6) . .
F10A C60A F11A 111.0(8) . .
F10A C60A F12A 108.8(7) . .
F11A C60A F12A 106.7(8) . .
F10A C60A C59 110.4(7) . .
F11A C60A C59 110.4(6) . .
F12A C60A C59 109.4(8) . .
C62 O7 Sm 134.4(4) . .
C64 O8 Sm 131.9(5) . .
F14 C61 F13 108.0(7) . .
F14 C61 F15 103.3(10) . .
F13 C61 F15 98.3(7) . .
F14 C61 C62 119.7(7) . .
F13 C61 C62 111.2(9) . .
F15 C61 C62 114.0(7) . .
O7 C62 C63 126.4(7) . .
O7 C62 C61 119.3(7) . .
C63 C62 C61 114.3(6) . .
C62 C63 C64 121.1(6) . .
C62 C63 H63A 119.5 . .
C64 C63 H63A 119.5 . .
O8 C64 C63 128.9(7) . .
O8 C64 C65A 119.9(8) . .
C63 C64 C65A 108.7(8) . .
F16 C65 F18 88.5(14) . .
C65 F16 F17 96.1(13) . .
F16 F17 F18 82.0(10) . .
C65 F18 F17 93.0(13) . .
F18A C65A F16A 114.3(12) . .
F18A C65A F17A 111.6(16) . .
F16A C65A F17A 94.3(11) . .
F18A C65A C64 97.6(12) . .
F16A C65A C64 121.2(13) . .
F17A C65A C64 118.7(10) . .

loop_
_geom_bond_atom_site_label_1
_geom_bond_atom_site_label_2
_geom_bond_distance
_geom_bond_site_symmetry_2
Sm O2 2.359(3) .
Sm O1 2.375(3) .
Sm O8 2.413(4) .
Sm O6 2.438(3) .
Sm O3 2.442(3) .
Sm O5 2.453(4) .
Sm O4 2.456(3) .
Sm O7 2.472(3) .
P1 O1 1.487(3) .
P1 C1 1.790(4) .
P1 C26 1.796(4) .
P1 C16 1.802(4) .
C1 C2 1.526(5) .
C1 H1A 0.9700 .
C1 H1B 0.9700 .
C2 C2 1.518(7) 2_656
C2 H2A 0.9700 .
C2 H2B 0.9700 .
C11 C16 1.378(7) .
C11 C12 1.379(7) .
C11 H11A 0.9300 .
C12 C13 1.342(8) .
C12 H12A 0.9300 .
C13 C14 1.334(9) .
C13 H13A 0.9300 .
C14 C15 1.414(7) .
C14 H14A 0.9300 .
C15 C16 1.367(6) .
C15 H15A 0.9300 .
C21 C22 1.372(6) .
C21 C26 1.381(6) .
C21 H21A 0.9300 .
C22 C23 1.357(8) .
C22 H22A 0.9300 .
C23 C24 1.357(8) .
C23 H23A 0.9300 .
C24 C25 1.393(7) .
C24 H24A 0.9300 .
C25 C26 1.378(6) .
C25 H25A 0.9300 .
P2 O2 1.492(3) .
P2 C46 1.791(5) .
P2 C36 1.797(4) .
P2 C3 1.798(4) .
C3 C4 1.519(6) .
C3 H3A 0.9700 .
C3 H3B 0.9700 .
C4 C4 1.523(8) 2_657
C4 H4A 0.9700 .
C4 H4B 0.9700 .
C31 C32 1.375(7) .
C31 C36 1.383(7) .
C31 H31A 0.9300 .
C32 C33 1.355(8) .
C32 H32A 0.9300 .
C33 C34 1.342(9) .
C33 H33A 0.9300 .
C34 C35 1.396(7) .
C34 H34A 0.9300 .
C35 C36 1.362(6) .
C35 H35A 0.9300 .
C41 C42 1.372(7) .
C41 C46 1.393(6) .
C41 H41A 0.9300 .
C42 C43 1.337(8) .
C42 H42A 0.9300 .
C43 C44 1.386(7) .
C43 H43A 0.9300 .
C44 C45 1.372(7) .
C44 H44A 0.9300 .
C45 C46 1.358(7) .
C45 H45A 0.9300 .
O3 C52 1.239(5) .
O4 C54 1.188(6) .
C51 F3 0.951(17) .
C51 F2 1.332(18) .
C51 F1 1.546(16) .
C51 C52 1.787(16) .
C51A F1A 1.181(15) .
C51A F2A 1.365(13) .
C51A F3A 1.408(13) .
C51A C52 1.468(11) .
C52 C53 1.395(8) .
C53 C54 1.406(9) .
C53 H53A 0.9300 .
C54 C55A 1.537(14) .
C54 C55 1.572(17) .
C55 F5 1.226(18) .
C55 F4 1.23(2) .
C55 F6 1.327(17) .
C55A F6A 1.215(18) .
C55A F4A 1.37(2) .
C55A F5A 1.445(19) .
O5 C57 1.212(7) .
O6 C59 1.196(7) .
C56A F7A 1.069(16) .
C56A F9A 1.28(2) .
C56A F8A 1.314(18) .
C56A C57 1.439(12) .
F7A F9A 1.57(2) .
C57 C58 1.378(9) .
C58 C59 1.440(10) .
C58 H58A 0.9300 .
C59 C60A 1.549(10) .
C59 C60 1.554(10) .
C60 F10 1.315(8) .
C60 F12 1.326(8) .
C60 F11 1.335(8) .
C60A F10A 1.313(8) .
C60A F11A 1.322(8) .
C60A F12A 1.325(8) .
O7 C62 1.214(6) .
O8 C64 1.268(8) .
C61 F14 1.177(9) .
C61 F13 1.258(9) .
C61 F15 1.284(10) .
C61 C62 1.470(11) .
C62 C63 1.386(10) .
C63 C64 1.421(12) .
C63 H63A 0.9300 .
C64 C65A 1.459(14) .
C65 F16 1.57(2) .
C65 F18 1.60(3) .
F16 F17 1.66(2) .
F17 F18 1.71(2) .
C65A F18A 1.222(19) .
C65A F16A 1.283(15) .
C65A F17A 1.323(16) .
